data_7027844
loop_
_publ_author_name
'Solari, Euro'
'Maltese, Cristiano'
'Latronico, Mario'
'Floriani, Carlo'
'Chiesi-Villa, Angiola'
'Rizzoli, Corrado'

_publ_section_title
;
 Molybdenum--carbon functionalities supported by a quadridentate
 Schiff-base ligand: the reactivity of
 trans-dichloro[N,N&#x2032;-bis(salicylidene)-o-phenylenediaminato]molybdenum(IV)&#x200A;&#x2021;
;
_journal_issue 14
_journal_name_full 'Journal of the Chemical Society, Dalton Transactions'
_journal_page_first 2395
_journal_paper_doi 10.1039/a802148a
_journal_year 1998
_chemical_formula_sum 'C40 H54 Cl2 Mo N2 O3'
_chemical_formula_weight 777.72
_space_group_IT_number 2
_symmetry_cell_setting triclinic
_symmetry_space_group_name_Hall '-P 1'
_symmetry_space_group_name_H-M 'P -1'
_atom_sites_solution_hydrogens difmap
_atom_sites_solution_primary direct
_atom_sites_solution_secondary difmap
_cell_angle_alpha 108.48(3)
_cell_angle_beta 105.37(2)
_cell_angle_gamma 63.91(2)
_cell_formula_units_Z 2.00
_cell_length_a 13.648(3)
_cell_length_b 15.105(5)
_cell_length_c 11.149(3)
_cell_measurement_reflns_used 133
_cell_measurement_temperature 25
_cell_measurement_theta_max 47.9
_cell_measurement_theta_min 44.1
_cell_volume 1936.3(10)
_computing_cell_refinement 'TEXSAN Software'
_computing_data_collection 'TEXSAN Software'
_computing_data_reduction 'TEXSAN Software'
_computing_structure_refinement 'SHELXS-93 (Sheldrick, 1993)'
_computing_structure_solution 'SHELXS-76 (Sheldrick, 1976)'
_diffrn_ambient_temperature 133
_diffrn_measurement_device 'Rigaku AFC6S'
_diffrn_measurement_method omega/2theta
_diffrn_radiation_monochromator graphite
_diffrn_radiation_source fine-focussealedtube
_diffrn_radiation_type CuKa
_diffrn_radiation_wavelength 1.54178
_diffrn_reflns_av_R_equivalents 0.0495
_diffrn_reflns_av_sigmaI/netI 0.0667
_diffrn_reflns_limit_h_max 16
_diffrn_reflns_limit_h_min -12
_diffrn_reflns_limit_k_max 18
_diffrn_reflns_limit_k_min -16
_diffrn_reflns_limit_l_max 13
_diffrn_reflns_limit_l_min -13
_diffrn_reflns_number 7543
_diffrn_reflns_theta_max 70.16
_diffrn_reflns_theta_min 2.52
_diffrn_standards_decay_% 1.2
_diffrn_standards_interval_count 150
_diffrn_standards_number 3
_exptl_absorpt_coefficient_mu 4.4083
_exptl_absorpt_correction_T_max 1.000
_exptl_absorpt_correction_T_min 0.669
_exptl_absorpt_correction_type 'North et al. 1968'
_exptl_crystal_colour yellow
_exptl_crystal_density_diffrn 1.3339
_exptl_crystal_density_meas ?
_exptl_crystal_density_method not_measured
_exptl_crystal_description prism
_exptl_crystal_F_000 816.0
_exptl_crystal_size_max 0.33
_exptl_crystal_size_mid 0.25
_exptl_crystal_size_min 0.18
_refine_diff_density_max 0.978
_refine_diff_density_min -1.060
_refine_diff_density_rms 0.107
_refine_ls_extinction_method none
_refine_ls_goodness_of_fit_all 1.069
_refine_ls_goodness_of_fit_obs 1.118
_refine_ls_hydrogen_treatment not_refined
_refine_ls_matrix_type full
_refine_ls_number_parameters 430
_refine_ls_number_reflns 6516
_refine_ls_number_restraints 32
_refine_ls_restrained_S_all 1.159
_refine_ls_restrained_S_obs 1.114
_refine_ls_R_factor_all 0.0977
_refine_ls_R_factor_obs 0.0507
_refine_ls_shift/esd_max 0.000
_refine_ls_shift/esd_mean 0.000
_refine_ls_structure_factor_coef Fsqd
_refine_ls_weighting_details 'w=1/[s^2^(Fo^2^)+( 0.0634P)^2^+4.9838P] where P=(Fo^2^+2Fc^2^)/3'
_refine_ls_weighting_scheme calc
_refine_ls_wR_factor_all 0.1426
_refine_ls_wR_factor_obs 0.1284
_reflns_number_observed 4910
_reflns_number_total 7218
_reflns_observed_criterion >2sigma(I)
_cod_data_source_file a802148sup1.cif
_cod_data_source_block COMPLEX_2
_cod_depositor_comments
;
The following automatic conversions were performed:

'_exptl_crystal_density_meas' value 'not_measured' was changed to '?'
- the value is perceived as not measured.

Automatic conversion script
Id: cif_fix_values 3008 2015-01-20 13:52:24Z robertas 

The following automatic conversions were performed:

'_refine_ls_weighting_scheme' value 'calc w=1/[s^2^(Fo^2^)+(
0.0634P)^2^+4.9838P] where P=(Fo^2^+2Fc^2^)/3' was changed to 'calc'.
New tag '_refine_ls_weighting_details' was created. The value of the
new tag was set to 'w=1/[s^2^(Fo^2^)+( 0.0634P)^2^+4.9838P] where
P=(Fo^2^+2Fc^2^)/3'.

Automatic conversion script
Id: cif_fix_values 3143 2015-03-26 13:38:13Z robertas 
;
_cod_original_sg_symbol_H-M P-1
_cod_original_formula_sum C40H54Cl2MoN2O3
_cod_database_code 7027844

loop_
_symmetry_equiv_pos_as_xyz
'x, y, z'
'-x, -y, -z'

loop_
_atom_site_aniso_label
_atom_site_aniso_U_11
_atom_site_aniso_U_22
_atom_site_aniso_U_33
_atom_site_aniso_U_23
_atom_site_aniso_U_13
_atom_site_aniso_U_12
MO1 0.0214(2) 0.0224(2) 0.0233(2) 0.0094(2) -0.0021(1) -0.0070(2)
CL1 0.0226(6) 0.0305(6) 0.0303(7) 0.0088(5) 0.0034(5) -0.0040(5)
CL2 0.0276(6) 0.0320(7) 0.0320(7) 0.0125(5) 0.0052(5) -0.0027(5)
O1 0.0212(17) 0.0267(18) 0.0286(19) 0.0123(15) -0.0022(14) -0.0089(14)
O2 0.0253(18) 0.0199(16) 0.0283(19) 0.0084(14) 0.0009(15) -0.0049(14)
O3 0.0473(27) 0.0585(30) 0.0614(32) 0.0024(25) 0.0106(23) -0.0299(24)
N1 0.0216(20) 0.0263(21) 0.0206(21) 0.0050(17) -0.0008(16) -0.0122(17)
N2 0.0190(19) 0.0231(20) 0.0216(21) 0.0054(17) 0.0003(16) -0.0066(16)
C1 0.0185(23) 0.0274(24) 0.0176(23) 0.0076(19) 0.0010(18) -0.0070(20)
C2 0.0169(23) 0.0238(24) 0.0264(26) 0.0051(21) 0.0056(19) -0.0015(19)
C3 0.0188(24) 0.0280(26) 0.0357(30) 0.0175(23) 0.0008(21) -0.0018(20)
C4 0.0256(27) 0.0342(29) 0.0352(31) 0.0135(25) -0.0016(23) -0.0096(23)
C5 0.0228(26) 0.0359(29) 0.0320(29) 0.0159(24) -0.0055(22) -0.0084(23)
C6 0.0199(24) 0.0281(26) 0.0306(28) 0.0096(22) 0.0027(21) -0.0073(21)
C7 0.0200(23) 0.0339(27) 0.0205(25) 0.0107(21) -0.0052(19) -0.0099(21)
C8 0.0191(23) 0.0205(23) 0.0278(26) 0.0048(20) 0.0012(19) -0.0089(19)
C9 0.0218(25) 0.0279(26) 0.0278(28) 0.0079(22) 0.0009(21) -0.0061(21)
C10 0.0317(29) 0.0378(30) 0.0316(30) 0.0058(24) -0.0001(23) -0.0186(25)
C11 0.0292(27) 0.0331(28) 0.0317(30) 0.0093(24) 0.0000(23) -0.0152(23)
C12 0.0309(28) 0.0333(28) 0.0257(27) 0.0120(23) -0.0013(22) -0.0134(23)
C13 0.0189(23) 0.0169(22) 0.0273(26) 0.0026(19) 0.0046(19) -0.0035(19)
C14 0.0235(24) 0.0208(23) 0.0240(26) 0.0087(20) 0.0027(20) -0.0054(19)
C15 0.0237(25) 0.0237(25) 0.0286(27) 0.0052(21) 0.0077(21) -0.0067(20)
C16 0.0210(24) 0.0213(24) 0.0273(27) 0.0088(20) 0.0024(20) -0.0040(20)
C17 0.0237(25) 0.0205(23) 0.0244(26) 0.0046(20) 0.0044(20) -0.0024(20)
C18 0.0212(24) 0.0226(24) 0.0259(26) 0.0038(20) 0.0000(20) -0.0056(20)
C19 0.0236(24) 0.0191(23) 0.0254(26) 0.0060(20) 0.0057(20) -0.0047(19)
C20 0.0187(23) 0.0219(23) 0.0218(25) 0.0084(20) 0.0008(19) -0.0018(19)
C21 0.0246(26) 0.0234(25) 0.0355(30) 0.0077(22) 0.0036(22) -0.0080(21)
C22 0.0251(28) 0.0295(28) 0.0543(38) 0.0041(26) 0.0082(26) -0.0112(23)
C23 0.0559(41) 0.0606(42) 0.0313(33) 0.0017(30) 0.0048(29) -0.0334(36)
C24 0.0435(36) 0.0259(29) 0.0579(43) 0.0063(28) -0.0043(31) -0.0126(27)
C25 0.0307(31) 0.0545(39) 0.0488(39) 0.0347(33) -0.0073(27) -0.0097(28)
C29 0.0218(24) 0.0261(25) 0.0232(26) 0.0079(21) -0.0021(20) -0.0076(20)
C30 0.0330(29) 0.0216(25) 0.0305(29) 0.0071(22) 0.0069(23) -0.0014(22)
C31 0.0301(28) 0.0304(28) 0.0317(30) 0.0093(24) -0.0026(23) -0.0091(23)
C32 0.0262(27) 0.0452(33) 0.0282(29) 0.0149(25) 0.0042(22) -0.0078(25)
C33 0.0247(26) 0.0232(25) 0.0335(29) 0.0097(22) -0.0006(22) -0.0091(21)
C34 0.0358(30) 0.0240(26) 0.0404(33) 0.0057(23) 0.0028(25) -0.0122(24)
C35 0.0330(31) 0.0389(33) 0.0607(42) 0.0221(31) -0.0114(29) -0.0196(27)
C36 0.0463(35) 0.0380(32) 0.0483(38) 0.0109(28) 0.0220(30) -0.0138(28)
C37 0.0377(33) 0.0324(31) 0.0502(39) 0.0041(28) 0.0100(29) -0.0066(26)
C38 0.0407(36) 0.0525(39) 0.0540(42) 0.0088(33) 0.0180(31) -0.0152(31)
C39 0.0476(39) 0.0497(39) 0.0563(44) 0.0061(33) 0.0026(33) -0.0250(33)
C40 0.0818(63) 0.1246(85) 0.0507(49) -0.0136(51) 0.0203(44) -0.0642(63)

loop_
_atom_site_label
_atom_site_fract_x
_atom_site_fract_y
_atom_site_fract_z
_atom_site_U_iso_or_equiv
_atom_site_thermal_displace_type
_atom_site_type_symbol
_atom_site_calc_attached_atom
_atom_site_aniso_ratio
MO1 -0.08107(3) 0.39250(3) -0.31837(4) 0.0230(2) aniso Mo . 1.84
CL1 -0.2411(1) 0.5136(1) -0.2217(1) 0.0298(5) aniso Cl . 1.84
CL2 0.0785(1) 0.2697(1) -0.4141(1) 0.0324(5) aniso Cl . 1.99
O1 -0.0674(3) 0.3030(3) -0.2187(3) 0.0254(15) aniso O . 1.88
O2 -0.1692(3) 0.3735(2) -0.4838(3) 0.0259(15) aniso O . 1.88
O3 0.4349(4) 0.0475(4) -0.3449(5) 0.0546(25) aniso O . 2.09
N1 0.0353(3) 0.4362(3) -0.1699(4) 0.0227(17) aniso N . 1.64
N2 -0.0800(3) 0.5183(3) -0.3652(4) 0.0223(16) aniso N . 1.53
C1 0.0201(4) 0.2496(4) -0.1454(4) 0.0216(19) aniso C . 1.83
C2 0.0317(4) 0.1553(4) -0.1342(5) 0.0244(20) aniso C . 2.23
C3 0.1195(4) 0.1095(4) -0.0445(5) 0.0283(20) aniso C . 2.91
C4 0.1953(4) 0.1514(4) 0.0305(5) 0.0323(23) aniso C . 1.75
C5 0.1842(4) 0.2413(4) 0.0134(5) 0.0313(26) aniso C . 2.46
C6 0.0983(4) 0.2915(4) -0.0742(5) 0.0264(22) aniso C . 1.61
C7 0.0993(4) 0.3820(4) -0.0868(5) 0.0256(22) aniso C . 2.69
C8 0.0528(4) 0.5213(4) -0.1762(5) 0.0227(21) aniso C . 1.70
C9 0.1247(4) 0.5617(4) -0.0868(5) 0.0273(21) aniso C . 1.63
C10 0.1381(5) 0.6408(4) -0.1065(5) 0.0333(25) aniso C . 1.67
C11 0.0814(4) 0.6810(4) -0.2114(5) 0.0306(22) aniso C . 1.47
C12 0.0104(4) 0.6420(4) -0.3003(5) 0.0295(23) aniso C . 1.71
C13 -0.0050(4) 0.5623(4) -0.2826(5) 0.0226(19) aniso C . 1.97
C14 -0.1502(4) 0.5616(4) -0.4551(5) 0.0232(21) aniso C . 1.58
C15 -0.2334(4) 0.5306(4) -0.5413(5) 0.0256(21) aniso C . 1.47
C16 -0.3061(4) 0.5952(4) -0.6212(5) 0.0242(19) aniso C . 1.65
C17 -0.3921(4) 0.5760(4) -0.7055(5) 0.0252(20) aniso C . 1.91
C18 -0.4044(4) 0.4880(4) -0.7085(5) 0.0255(22) aniso C . 1.81
C19 -0.3329(4) 0.4176(4) -0.6349(5) 0.0234(19) aniso C . 1.56
C20 -0.2461(4) 0.4399(4) -0.5515(5) 0.0227(18) aniso C . 2.18
C21 -0.0442(4) 0.1020(4) -0.2187(5) 0.0282(22) aniso C . 1.58
C22 -0.1617(4) 0.1612(4) -0.1905(6) 0.0370(26) aniso C . 2.43
C23 -0.0417(6) 0.0913(5) -0.3598(6) 0.0478(31) aniso C . 2.31
C24 -0.0072(5) -0.0055(4) -0.2024(7) 0.0461(30) aniso C . 2.93
C25 0.2892(5) 0.0976(5) 0.1262(7) 0.0442(26) aniso C . 3.86
C26A 0.3055(15) -0.0060(13) 0.1183(17) 0.0249(21) iso C . 1.78
C27A 0.3977(12) 0.1037(11) 0.1141(14) 0.0311(21) iso C . 2.32
C28A 0.2627(16) 0.1665(15) 0.2688(19) 0.0327(24) iso C . 1.81
C26B 0.3478(12) -0.0218(11) 0.0531(14) 0.0338(25) iso C . 2.12
C27B 0.3763(11) 0.1386(11) 0.1745(14) 0.0274(21) iso C . 1.73
C28B 0.2404(13) 0.0912(13) 0.2315(16) 0.0342(23) iso C . 1.93
C29 -0.4717(4) 0.6500(4) -0.7901(5) 0.0432(30) aniso C . 2.91
C30 -0.5148(4) 0.7584(4) -0.7082(5) 0.0417(29) aniso C . 2.34
C31 -0.5705(4) 0.6231(4) -0.8646(5) 0.0433(25) aniso C . 1.92
C32 -0.4064(4) 0.6468(4) -0.8874(5) 0.0487(29) aniso C . 1.84
C33 -0.3522(4) 0.3231(4) -0.6413(5) 0.0515(33) aniso C . 1.73
C34 -0.2529(5) 0.2268(4) -0.6848(6) 0.0831(53) aniso C . 3.40
C35 -0.4542(5) 0.3164(5) -0.7374(7) 0.0330(31) aniso C . 0.00
C36 -0.3696(5) 0.3266(5) -0.5096(6) 0.0463(35) aniso C . 0.00
C37 0.3517(5) 0.1006(5) -0.2633(7) 0.0377(33) aniso C . 0.00
C38 0.2847(5) 0.0372(5) -0.2972(7) 0.0407(36) aniso C . 0.00
C39 0.2906(6) -0.0067(5) -0.4379(7) 0.0476(39) aniso C . 0.00
C40 0.4024(8) -0.0241(8) -0.4466(8) 0.0818(63) aniso C . 0.00
H3 0.13170(0) 0.04240(0) -0.03500(0) 0.0500(0) iso H C3 1.00
H5 0.23620(0) 0.27080(0) 0.06430(0) 0.0500(0) iso H C5 1.00
H7 0.15540(0) 0.40440(0) -0.03850(0) 0.0500(0) iso H C7 1.00
H9 0.16060(0) 0.53430(0) -0.00570(0) 0.0500(0) iso H C9 1.00
H10 0.18480(0) 0.66580(0) -0.04760(0) 0.0500(0) iso H C10 1.00
H11 0.09370(0) 0.73590(0) -0.21540(0) 0.0500(0) iso H C11 1.00
H12 -0.02740(0) 0.66500(0) -0.37270(0) 0.0500(0) iso H C12 1.00
H14 -0.13970(0) 0.61130(0) -0.48390(0) 0.0500(0) iso H C14 1.00
H16 -0.29340(0) 0.64890(0) -0.62510(0) 0.0500(0) iso H C16 1.00
H18 -0.46230(0) 0.47380(0) -0.76130(0) 0.0500(0) iso H C18 1.00
H221 -0.21550(0) 0.13040(0) -0.24010(0) 0.0500(0) iso H C22 1.00
H222 -0.19780(0) 0.23440(0) -0.19500(0) 0.0500(0) iso H C22 1.00
H223 -0.17200(0) 0.16350(0) -0.09880(0) 0.0500(0) iso H C22 1.00
H231 0.02240(0) 0.05970(0) -0.39080(0) 0.0500(0) iso H C23 1.00
H232 -0.07600(0) 0.15800(0) -0.38920(0) 0.0500(0) iso H C23 1.00
H233 -0.09710(0) 0.05730(0) -0.41710(0) 0.0500(0) iso H C23 1.00
H241 0.06590(0) -0.03910(0) -0.21390(0) 0.0500(0) iso H C24 1.00
H242 -0.06800(0) -0.03510(0) -0.26050(0) 0.0500(0) iso H C24 1.00
H243 -0.01520(0) -0.00160(0) -0.11900(0) 0.0500(0) iso H C24 1.00
H301 -0.55840(0) 0.75930(0) -0.64390(0) 0.0500(0) iso H C30 1.00
H302 -0.56650(0) 0.80590(0) -0.76210(0) 0.0500(0) iso H C30 1.00
H303 -0.44260(0) 0.78400(0) -0.66430(0) 0.0500(0) iso H C30 1.00
H311 -0.55000(0) 0.55930(0) -0.93070(0) 0.0500(0) iso H C31 1.00
H312 -0.61780(0) 0.62340(0) -0.81510(0) 0.0500(0) iso H C31 1.00
H313 -0.62170(0) 0.67290(0) -0.92140(0) 0.0500(0) iso H C31 1.00
H321 -0.33660(0) 0.65610(0) -0.85240(0) 0.0500(0) iso H C32 1.00
H322 -0.45700(0) 0.69660(0) -0.95210(0) 0.0500(0) iso H C32 1.00
H323 -0.37850(0) 0.57540(0) -0.94130(0) 0.0500(0) iso H C32 1.00
H341 -0.18550(0) 0.22630(0) -0.62840(0) 0.0500(0) iso H C34 1.00
H342 -0.24970(0) 0.22530(0) -0.77530(0) 0.0500(0) iso H C34 1.00
H343 -0.26760(0) 0.16540(0) -0.68270(0) 0.0500(0) iso H C34 1.00
H351 -0.51950(0) 0.37380(0) -0.70570(0) 0.0500(0) iso H C35 1.00
H352 -0.46130(0) 0.24740(0) -0.73940(0) 0.0500(0) iso H C35 1.00
H353 -0.43990(0) 0.30760(0) -0.82850(0) 0.0500(0) iso H C35 1.00
H361 -0.43160(0) 0.38310(0) -0.48400(0) 0.0500(0) iso H C36 1.00
H362 -0.30480(0) 0.33200(0) -0.42970(0) 0.0500(0) iso H C36 1.00
H363 -0.38230(0) 0.26760(0) -0.51930(0) 0.0500(0) iso H C36 1.00
H371 0.30580(0) 0.15510(0) -0.29360(0) 0.0500(0) iso H C37 1.00
H372 0.39200(0) 0.10920(0) -0.17610(0) 0.0500(0) iso H C37 1.00
H381 0.20630(0) 0.07960(0) -0.28710(0) 0.0500(0) iso H C38 1.00
H382 0.32580(0) -0.02140(0) -0.25110(0) 0.0500(0) iso H C38 1.00
H391 0.28210(0) -0.06570(0) -0.46440(0) 0.0500(0) iso H C39 1.00
H392 0.23300(0) 0.04650(0) -0.50150(0) 0.0500(0) iso H C39 1.00
H401 0.46920(0) -0.11110(0) -0.44570(0) 0.0500(0) iso H C40 1.00
H402 0.40800(0) -0.02050(0) -0.52850(0) 0.0500(0) iso H C40 1.00

loop_
_atom_type_symbol
_atom_type_description
_atom_type_scat_dispersion_real
_atom_type_scat_dispersion_imag
_atom_type_scat_source
Mo Mo -0.0483 2.7339 'International Tables Vol C Tables 4.2.6.8 and 6.1.1.4'
Cl Cl 0.3639 0.7018 'International Tables Vol C Tables 4.2.6.8 and 6.1.1.4'
O O 0.0492 0.0322 'International Tables Vol C Tables 4.2.6.8 and 6.1.1.4'
N N 0.0311 0.0180 'International Tables Vol C Tables 4.2.6.8 and 6.1.1.4'
C C 0.0181 0.0091 'International Tables Vol C Tables 4.2.6.8 and 6.1.1.4'
H H 0.0000 0.0000 'International Tables Vol C Tables 4.2.6.8 and 6.1.1.4'

loop_
_geom_angle_atom_site_label_1
_geom_angle_atom_site_label_2
_geom_angle_atom_site_label_3
_geom_angle
_geom_angle_publ_flag
N1 MO1 N2 76.4(2) yes
O2 MO1 N2 85.9(2) yes
O2 MO1 N1 160.0(2) yes
O1 MO1 N2 160.4(2) yes
O1 MO1 N1 86.1(2) yes
O1 MO1 O2 112.7(2) yes
CL2 MO1 N2 95.5(2) yes
CL2 MO1 N1 84.4(2) yes
CL2 MO1 O2 88.4(1) yes
CL2 MO1 O1 91.4(2) yes
CL1 MO1 N2 85.3(1) yes
CL1 MO1 N1 95.8(1) yes
CL1 MO1 O2 91.7(1) yes
CL1 MO1 O1 87.8(1) yes
CL1 MO1 CL2 179.2(1) yes
MO1 O1 C1 130.7(4) yes
MO1 O2 C20 131.9(3) yes
C37 O3 C40 108.5(7) yes
MO1 N1 C8 116.2(3) yes
MO1 N1 C7 123.2(4) yes
C7 N1 C8 120.1(5) yes
MO1 N2 C14 123.6(4) yes
MO1 N2 C13 116.3(3) yes
C13 N2 C14 119.8(5) yes
O1 C1 C6 119.2(5) yes
O1 C1 C2 120.7(5) yes
C2 C1 C6 120.0(5) yes
C1 C2 C21 121.9(5) yes
C1 C2 C3 117.0(5) yes
C3 C2 C21 121.0(5) yes
C2 C3 C4 123.9(5) yes
C3 C4 C25 121.4(6) yes
C3 C4 C5 117.5(5) yes
C5 C4 C25 121.1(6) yes
C4 C5 C6 121.6(6) yes
C1 C6 C5 119.8(5) yes
C5 C6 C7 115.8(5) yes
C1 C6 C7 124.3(5) yes
N1 C7 C6 127.2(5) yes
N1 C8 C13 115.7(5) yes
N1 C8 C9 124.4(5) yes
C9 C8 C13 119.9(6) yes
C8 C9 C10 118.9(5) yes
C9 C10 C11 121.2(6) yes
C10 C11 C12 120.6(6) yes
C11 C12 C13 119.4(5) yes
C8 C13 C12 120.0(5) yes
N2 C13 C12 124.6(5) yes
N2 C13 C8 115.4(5) yes
N2 C14 C15 126.9(5) yes
C14 C15 C20 124.7(5) yes
C14 C15 C16 116.3(5) yes
C16 C15 C20 118.9(5) yes
C15 C16 C17 122.2(6) yes
C16 C17 C29 120.7(5) yes
C16 C17 C18 116.9(5) yes
C18 C17 C29 122.4(5) yes
C17 C18 C19 124.4(6) yes
C18 C19 C33 121.7(5) yes
C18 C19 C20 116.6(5) yes
C20 C19 C33 121.6(5) yes
C15 C20 C19 120.8(5) yes
O2 C20 C19 120.7(5) yes
O2 C20 C15 118.4(5) yes
C2 C21 C24 112.9(5) yes
C2 C21 C23 109.0(5) yes
C2 C21 C22 111.2(5) yes
C23 C21 C24 106.2(5) yes
C22 C21 C24 108.0(5) yes
C22 C21 C23 109.4(5) yes
C4 C25 C28B 109.4(9) yes
C4 C25 C27B 114.2(8) yes
C4 C25 C26B 107.8(7) yes
C4 C25 C28A 106.8(9) yes
C4 C25 C27A 108.5(8) yes
C4 C25 C26A 115.9(9) yes
C27B C25 C28B 114(1) yes
C26B C25 C28B 103(1) yes
C26B C25 C27B 107(1) yes
C27A C25 C28A 104(1) yes
C26A C25 C28A 109(1) yes
C26A C25 C27A 111(1) yes
C17 C29 C32 108.1(5) yes
C17 C29 C31 113.0(5) yes
C17 C29 C30 110.3(4) yes
C31 C29 C32 108.5(4) yes
C30 C29 C32 108.3(5) yes
C30 C29 C31 108.6(5) yes
C19 C33 C36 109.6(5) yes
C19 C33 C35 112.0(5) yes
C19 C33 C34 110.1(5) yes
C35 C33 C36 108.1(6) yes
C34 C33 C36 109.9(5) yes
C34 C33 C35 107.1(5) yes
O3 C37 C38 105.2(6) yes
C37 C38 C39 101.7(6) yes
C38 C39 C40 102.7(7) yes
O3 C40 C39 107.9(7) yes

loop_
_geom_bond_atom_site_label_1
_geom_bond_atom_site_label_2
_geom_bond_distance
_geom_bond_publ_flag
MO1 CL1 2.400(1) yes
MO1 CL2 2.397(1) yes
MO1 O1 1.928(5) yes
MO1 O2 1.929(3) yes
MO1 N1 2.129(4) yes
MO1 N2 2.131(5) yes
O1 C1 1.341(5) yes
O2 C20 1.346(6) yes
O3 C37 1.430(9) yes
O3 C40 1.42(1) yes
N1 C7 1.309(7) yes
N1 C8 1.432(9) yes
N2 C13 1.431(7) yes
N2 C14 1.306(7) yes
C1 C2 1.405(9) yes
C1 C6 1.413(8) yes
C2 C3 1.410(7) yes
C2 C21 1.531(8) yes
C3 C4 1.397(8) yes
C4 C5 1.37(1) yes
C4 C25 1.533(8) yes
C5 C6 1.408(7) yes
C6 C7 1.42(1) yes
C8 C9 1.397(8) yes
C8 C13 1.398(8) yes
C9 C10 1.37(1) yes
C10 C11 1.376(8) yes
C11 C12 1.375(8) yes
C12 C13 1.39(1) yes
C14 C15 1.427(8) yes
C15 C16 1.400(8) yes
C15 C20 1.42(1) yes
C16 C17 1.374(7) yes
C17 C18 1.40(1) yes
C17 C29 1.541(8) yes
C18 C19 1.404(8) yes
C19 C20 1.396(8) yes
C19 C33 1.54(1) yes
C21 C22 1.516(7) yes
C21 C23 1.538(9) yes
C21 C24 1.530(9) yes
C25 C26A 1.46(2) yes
C25 C27A 1.57(2) yes
C25 C28A 1.63(2) yes
C25 C26B 1.64(1) yes
C25 C27B 1.48(1) yes
C25 C28B 1.54(2) yes
C29 C30 1.533(7) yes
C29 C31 1.532(8) yes
C29 C32 1.55(1) yes
C33 C34 1.535(7) yes
C33 C35 1.536(8) yes
C33 C36 1.53(1) yes
C37 C38 1.50(1) yes
C38 C39 1.51(1) yes
C39 C40 1.45(1) yes
